data_4117590
loop_
_publ_author_name
'Gregory L. Adams'
'Patrick J. Carroll'
'Amos B. Smith'

_publ_section_title
;
 Total Synthesis of (+)-Scholarisine A
;
_journal_name_full 'Journal of the American Chemical Society'
_journal_page_first 4037
_journal_page_last 4040
_journal_paper_doi 10.1021/ja211840k
_journal_volume 134
_journal_year 2012
_chemical_absolute_configuration syn
_chemical_formula_sum 'C12 H19 N O3'
_chemical_formula_weight 225.28
_space_group_IT_number 4
_symmetry_cell_setting monoclinic
_symmetry_Int_Tables_number 4
_symmetry_space_group_name_Hall 'P 2yb'
_symmetry_space_group_name_H-M 'P 1 21 1'
_atom_sites_solution_hydrogens geom
_atom_sites_solution_primary direct
_audit_creation_method SHELXL-97
_cell_angle_alpha 90.00
_cell_angle_beta 97.033(17)
_cell_angle_gamma 90.00
_cell_formula_units_Z 2
_cell_length_a 6.443(5)
_cell_length_b 8.274(6)
_cell_length_c 10.374(7)
_cell_measurement_temperature 143(1)
_cell_volume 548.9(7)
_computing_data_collection 'CrystalClear (Rigaku, 1999)'
_computing_data_reduction 'CrystalClear (Rigaku, 1999)'
_computing_structure_refinement 'SHELXL-97 (Sheldrick, 1997)'
_computing_structure_solution 'SIR97 (Altomare, 1999)'
_diffrn_ambient_temperature 143(1)
_diffrn_measured_fraction_theta_full 0.996
_diffrn_measured_fraction_theta_max 0.996
_diffrn_measurement_device 'CCD Area Detector'
_diffrn_measurement_device_type 'Rigaku Mercury'
_diffrn_measurement_method 'phi and omega rotations'
_diffrn_radiation_monochromator graphite
_diffrn_radiation_source 'rotating anode'
_diffrn_radiation_type MoK\a
_diffrn_radiation_wavelength 0.71073
_diffrn_reflns_av_R_equivalents 0.1109
_diffrn_reflns_av_sigmaI/netI 0.1233
_diffrn_reflns_limit_h_max 7
_diffrn_reflns_limit_h_min -7
_diffrn_reflns_limit_k_max 8
_diffrn_reflns_limit_k_min -9
_diffrn_reflns_limit_l_max 12
_diffrn_reflns_limit_l_min -12
_diffrn_reflns_number 4090
_diffrn_reflns_theta_full 25.03
_diffrn_reflns_theta_max 25.03
_diffrn_reflns_theta_min 3.16
_exptl_absorpt_coefficient_mu 0.097
_exptl_absorpt_correction_type none
_exptl_crystal_density_diffrn 1.363
_exptl_crystal_F_000 244
_exptl_crystal_size_max 0.42
_exptl_crystal_size_mid 0.06
_exptl_crystal_size_min 0.02
_refine_diff_density_max 0.564
_refine_diff_density_min -0.393
_refine_diff_density_rms 0.115
_refine_ls_extinction_method none
_refine_ls_goodness_of_fit_ref 1.008
_refine_ls_hydrogen_treatment constr
_refine_ls_matrix_type full
_refine_ls_number_parameters 148
_refine_ls_number_reflns 1676
_refine_ls_number_restraints 1
_refine_ls_restrained_S_all 1.008
_refine_ls_R_factor_all 0.1182
_refine_ls_R_factor_gt 0.0952
_refine_ls_shift/su_max 0.011
_refine_ls_shift/su_mean 0.001
_refine_ls_structure_factor_coef Fsqd
_refine_ls_weighting_details 'calc w=1/[\s^2^(Fo^2^)+(0.1485P)^2^+0.0000P] where P=(Fo^2^+2Fc^2^)/3'
_refine_ls_weighting_scheme calc
_refine_ls_wR_factor_gt 0.2242
_refine_ls_wR_factor_ref 0.2557
_reflns_number_gt 1159
_reflns_number_total 1676
_reflns_threshold_expression >2sigma(I)
_cod_data_source_file ja211840k_si_003.cif
_cod_data_source_block UP1285-Cmpd(-)-13
_cod_original_sg_symbol_H-M 'P 21 '
_cod_database_code 4117590

loop_
_symmetry_equiv_pos_as_xyz
'x, y, z'
'-x, y+1/2, -z'

loop_
_atom_site_label
_atom_site_type_symbol
_atom_site_fract_x
_atom_site_fract_y
_atom_site_fract_z
_atom_site_U_iso_or_equiv
_atom_site_adp_type
_atom_site_occupancy
_atom_site_symmetry_multiplicity
_atom_site_calc_flag
_atom_site_refinement_flags
C1 C 0.0563(10) 0.2406(10) 0.2655(6) 0.0462(16) Uani 1 1 d .
H1 H -0.0900 0.2249 0.2291 0.061 Uiso 1 1 calc R
C2 C 0.1872(10) 0.2624(9) 0.1553(6) 0.0416(16) Uani 1 1 d .
H2 H 0.1721 0.1672 0.0988 0.055 Uiso 1 1 calc R
C3 C 0.4163(10) 0.2833(8) 0.2094(6) 0.0400(16) Uani 1 1 d .
H3a H 0.5024 0.2876 0.1390 0.053 Uiso 1 1 calc R
H3b H 0.4624 0.1931 0.2654 0.053 Uiso 1 1 calc R
C4 C 0.4353(10) 0.4419(8) 0.2868(5) 0.0376(15) Uani 1 1 d .
H4 H 0.5807 0.4532 0.3263 0.050 Uiso 1 1 calc R
C5 C 0.2957(10) 0.4367(8) 0.3959(6) 0.0370(15) Uani 1 1 d .
H5 H 0.3547 0.3564 0.4595 0.049 Uiso 1 1 calc R
C6 C 0.0711(10) 0.3879(9) 0.3509(6) 0.0423(17) Uani 1 1 d .
H6a H 0.0000 0.3666 0.4263 0.056 Uiso 1 1 calc R
H6b H 0.0000 0.4770 0.3035 0.056 Uiso 1 1 calc R
C7 C 0.2723(11) 0.5268(9) 0.0626(6) 0.0433(17) Uani 1 1 d .
H7a H 0.2090 0.6188 0.0149 0.058 Uiso 1 1 calc R
H7b H 0.3737 0.4796 0.0118 0.058 Uiso 1 1 calc R
C8 C 0.3844(10) 0.5845(8) 0.1927(6) 0.0368(15) Uani 1 1 d .
C9 C 0.2594(10) 0.7215(9) 0.2464(6) 0.0366(14) Uani 1 1 d .
C10 C 0.3108(11) 0.6003(9) 0.4620(6) 0.0419(16) Uani 1 1 d .
H10a H 0.2255 0.6002 0.5328 0.056 Uiso 1 1 calc R
H10b H 0.4546 0.6200 0.4982 0.056 Uiso 1 1 calc R
C11 C 0.5926(11) 0.6704(9) 0.1618(6) 0.0451(17) Uani 1 1 d .
H11a H 0.6899 0.5882 0.1400 0.060 Uiso 1 1 calc R
H11b H 0.5599 0.7386 0.0860 0.060 Uiso 1 1 calc R
C12 C 0.6991(10) 0.7723(9) 0.2717(6) 0.0472(17) Uani 1 1 d .
H12a H 0.6050 0.8550 0.2935 0.071 Uiso 1 1 calc R
H12b H 0.8221 0.8214 0.2451 0.071 Uiso 1 1 calc R
H12c H 0.7380 0.7051 0.3462 0.071 Uiso 1 1 calc R
N1 N 0.1118(8) 0.4083(7) 0.0792(5) 0.0419(14) Uani 1 1 d .
O1 O 0.1219(9) 0.1058(6) 0.3464(5) 0.0526(14) Uani 1 1 d .
H1a H 0.1453 0.0285 0.3009 0.079 Uiso 1 1 calc R
O2 O 0.2415(7) 0.7284(6) 0.3718(4) 0.0425(11) Uani 1 1 d .
O3 O 0.1855(8) 0.8279(6) 0.1773(4) 0.0473(13) Uani 1 1 d .
H1b H 0.0491 0.3793 0.0037 0.050 Uiso 1 1 d .

loop_
_atom_site_aniso_label
_atom_site_aniso_U_11
_atom_site_aniso_U_22
_atom_site_aniso_U_33
_atom_site_aniso_U_23
_atom_site_aniso_U_13
_atom_site_aniso_U_12
C1 0.038(3) 0.041(4) 0.061(4) 0.003(4) 0.008(3) 0.001(4)
C2 0.042(3) 0.035(4) 0.049(3) -0.001(3) 0.009(3) -0.001(3)
C3 0.042(4) 0.031(4) 0.050(3) 0.003(3) 0.018(3) 0.002(3)
C4 0.035(3) 0.032(4) 0.047(3) 0.002(3) 0.012(3) -0.003(3)
C5 0.039(3) 0.032(4) 0.040(3) 0.001(3) 0.006(2) 0.005(3)
C6 0.038(4) 0.037(4) 0.054(4) 0.003(3) 0.017(3) -0.002(3)
C7 0.046(4) 0.041(4) 0.044(3) 0.004(3) 0.011(3) 0.012(4)
C8 0.035(3) 0.029(4) 0.049(3) 0.000(3) 0.014(3) 0.002(3)
C9 0.035(3) 0.031(4) 0.046(3) 0.004(3) 0.012(2) -0.005(3)
C10 0.043(4) 0.035(4) 0.050(3) 0.007(3) 0.014(3) 0.004(3)
C11 0.040(4) 0.045(4) 0.054(3) 0.001(3) 0.023(3) -0.006(3)
C12 0.036(3) 0.043(4) 0.067(4) -0.004(3) 0.024(3) -0.006(3)
N1 0.036(3) 0.037(3) 0.055(3) 0.000(3) 0.011(2) -0.003(3)
O1 0.062(3) 0.031(3) 0.070(3) -0.001(2) 0.028(2) -0.005(3)
O2 0.050(3) 0.029(2) 0.051(2) 0.000(2) 0.0156(18) 0.004(2)
O3 0.048(3) 0.035(3) 0.061(3) 0.005(2) 0.012(2) -0.004(3)

loop_
_atom_type_symbol
_atom_type_description
_atom_type_scat_dispersion_real
_atom_type_scat_dispersion_imag
_atom_type_scat_source
C C 0.0033 0.0016 'International Tables Vol C Tables 4.2.6.8 and 6.1.1.4'
H H 0.0000 0.0000 'International Tables Vol C Tables 4.2.6.8 and 6.1.1.4'
N N 0.0061 0.0033 'International Tables Vol C Tables 4.2.6.8 and 6.1.1.4'
O O 0.0106 0.0060 'International Tables Vol C Tables 4.2.6.8 and 6.1.1.4'

loop_
_geom_angle_atom_site_label_1
_geom_angle_atom_site_label_2
_geom_angle_atom_site_label_3
_geom_angle
O1 C1 C6 107.1(5)
O1 C1 C2 112.6(6)
C6 C1 C2 110.3(6)
N1 C2 C1 108.7(6)
N1 C2 C3 110.0(5)
C1 C2 C3 109.9(5)
C2 C3 C4 107.5(5)
C5 C4 C3 110.3(5)
C5 C4 C8 113.0(5)
C3 C4 C8 109.0(4)
C10 C5 C6 112.5(6)
C10 C5 C4 107.4(5)
C6 C5 C4 113.8(5)
C1 C6 C5 112.7(5)
N1 C7 C8 111.9(5)
C7 C8 C9 109.9(5)
C7 C8 C4 111.2(5)
C9 C8 C4 114.6(5)
C7 C8 C11 106.3(5)
C9 C8 C11 103.7(5)
C4 C8 C11 110.6(5)
O3 C9 O2 118.8(6)
O3 C9 C8 120.9(5)
O2 C9 C8 120.2(6)
O2 C10 C5 111.4(5)
C12 C11 C8 114.5(5)
C7 N1 C2 114.8(5)
C9 O2 C10 123.1(5)

loop_
_geom_bond_atom_site_label_1
_geom_bond_atom_site_label_2
_geom_bond_distance
C1 O1 1.428(9)
C1 C6 1.502(10)
C1 C2 1.512(9)
C2 N1 1.490(9)
C2 C3 1.523(9)
C3 C4 1.536(9)
C4 C5 1.530(8)
C4 C8 1.541(9)
C5 C10 1.515(9)
C5 C6 1.520(9)
C7 N1 1.451(9)
C7 C8 1.527(9)
C8 C9 1.534(10)
C8 C11 1.585(9)
C9 O3 1.197(8)
C9 O2 1.321(7)
C10 O2 1.448(8)
C11 C12 1.513(10)
